data_2230119
loop_
_publ_author_name
'Sun, Yanlong'
'Xu, Xuelian'

_publ_section_title
;
 Bis{\m~3~-<i>cis</i>-<i>N</i>-(2-carboxylato-5-chlorophenyl)-<i>N</i>'-[3-(dimethylamino)propyl]oxamidato(3{-})}bis(perchlorato-\k<i>O</i>)bis(<i>N</i>,<i>N</i>,<i>N</i>',<i>N</i>'-tetramethylethylenediamine)tetracopper(II)
;
_journal_coeditor_code PV2408
_journal_issue 5
_journal_name_full 'Acta Crystallographica Section E'
_journal_page_first m645
_journal_page_last m646
_journal_paper_doi 10.1107/S1600536811014978
_journal_volume 67
_journal_year 2011
_chemical_formula_iupac '[Cu4 (C14 H15 Cl N3 O4)2 (Cl O4)2 (C6 H16 N2)2]'
_chemical_formula_moiety 'C40 H62 Cl4 Cu4 N10 O16'
_chemical_formula_sum 'C40 H62 Cl4 Cu4 N10 O16'
_chemical_formula_weight 1334.96
_chemical_name_systematic
;
Bis{\m~3~-<i>cis</i>-<i>N</i>-(2-carboxylato-5-chlorophenyl)-<i>N</i>'-
[3-(dimethylamino)propyl]oxamidato(3-)}bis(perchlorato-
\k<i>O</i>)bis(<i>N</i>,<i>N</i>,<i>N</i>',<i>N</i>'-
tetramethylethylenediamine)tetracopper(II)
;
_space_group_IT_number 14
_symmetry_cell_setting monoclinic
_symmetry_space_group_name_Hall '-P 2ybc'
_symmetry_space_group_name_H-M 'P 1 21/c 1'
_atom_sites_solution_hydrogens geom
_atom_sites_solution_primary direct
_atom_sites_solution_secondary difmap
_audit_creation_method SHELXL-97
_cell_angle_alpha 90.00
_cell_angle_beta 113.988(2)
_cell_angle_gamma 90.00
_cell_formula_units_Z 2
_cell_length_a 12.5750(13)
_cell_length_b 16.4137(19)
_cell_length_c 14.1080(15)
_cell_measurement_reflns_used 4604
_cell_measurement_temperature 298(2)
_cell_measurement_theta_max 27.741
_cell_measurement_theta_min 2.214
_cell_volume 2660.4(5)
_computing_cell_refinement 'SAINT (Bruker, 1998)'
_computing_data_collection 'SMART (Bruker, 1998)'
_computing_data_reduction 'SAINT (Bruker, 1998)'
_computing_molecular_graphics 'SHELXTL (Sheldrick, 2008)'
_computing_publication_material 'SHELXL97 (Sheldrick, 2008) and PLATON (Spek, 2009)'
_computing_structure_refinement 'SHELXL97 (Sheldrick, 2008)'
_computing_structure_solution 'SHELXS97 (Sheldrick, 2008)'
_diffrn_ambient_temperature 298(2)
_diffrn_measured_fraction_theta_full 0.999
_diffrn_measured_fraction_theta_max 0.999
_diffrn_measurement_device_type 'Bruker SMART CCD area-detector'
_diffrn_measurement_method '\f and \w'
_diffrn_radiation_monochromator graphite
_diffrn_radiation_source 'fine-focus sealed tube'
_diffrn_radiation_type MoK\a
_diffrn_radiation_wavelength 0.71073
_diffrn_reflns_av_R_equivalents 0.0519
_diffrn_reflns_av_sigmaI/netI 0.0631
_diffrn_reflns_limit_h_max 14
_diffrn_reflns_limit_h_min -7
_diffrn_reflns_limit_k_max 19
_diffrn_reflns_limit_k_min -19
_diffrn_reflns_limit_l_max 14
_diffrn_reflns_limit_l_min -16
_diffrn_reflns_number 12993
_diffrn_reflns_theta_full 25.00
_diffrn_reflns_theta_max 25.00
_diffrn_reflns_theta_min 1.77
_diffrn_standards_number 0
_exptl_absorpt_coefficient_mu 1.853
_exptl_absorpt_correction_T_max 0.7082
_exptl_absorpt_correction_T_min 0.4638
_exptl_absorpt_correction_type multi-scan
_exptl_absorpt_process_details '(SADABS; Sheldrick, 1996)'
_exptl_crystal_colour green
_exptl_crystal_density_diffrn 1.666
_exptl_crystal_density_method 'not measured'
_exptl_crystal_description block
_exptl_crystal_F_000 1368
_exptl_crystal_size_max 0.49
_exptl_crystal_size_mid 0.48
_exptl_crystal_size_min 0.20
_refine_diff_density_max 0.648
_refine_diff_density_min -0.757
_refine_ls_extinction_method none
_refine_ls_goodness_of_fit_ref 1.004
_refine_ls_hydrogen_treatment constr
_refine_ls_matrix_type full
_refine_ls_number_parameters 359
_refine_ls_number_reflns 4682
_refine_ls_number_restraints 0
_refine_ls_restrained_S_all 1.004
_refine_ls_R_factor_all 0.0734
_refine_ls_R_factor_gt 0.0444
_refine_ls_shift/su_max 0.001
_refine_ls_shift/su_mean 0.000
_refine_ls_structure_factor_coef Fsqd
_refine_ls_weighting_details 'calc w=1/[\s^2^(Fo^2^)+(0.0720P)^2^+1.0008P] where P=(Fo^2^+2Fc^2^)/3'
_refine_ls_weighting_scheme calc
_refine_ls_wR_factor_gt 0.1095
_refine_ls_wR_factor_ref 0.1326
_reflns_number_gt 3287
_reflns_number_total 4682
_reflns_threshold_expression I>2\s(I)
_cod_data_source_file pv2408.cif
_cod_data_source_block I
_cod_original_sg_symbol_H-M 'P 21/c'
_cod_database_code 2230119
_cod_database_fobs_code 2230119

loop_
_symmetry_equiv_pos_as_xyz
'x, y, z'
'-x, y+1/2, -z+1/2'
'-x, -y, -z'
'x, -y-1/2, z-1/2'

loop_
_atom_site_type_symbol
_atom_site_label
_atom_site_fract_x
_atom_site_fract_y
_atom_site_fract_z
_atom_site_U_iso_or_equiv
_atom_site_adp_type
_atom_site_calc_flag
_atom_site_refinement_flags
_atom_site_occupancy
_atom_site_symmetry_multiplicity
_atom_site_disorder_assembly
_atom_site_disorder_group
Cu Cu1 0.28269(4) 0.45069(3) 0.33563(4) 0.03039(18) Uani d . 1 1 . .
Cu Cu2 0.62990(4) 0.24708(3) 0.46234(4) 0.03051(18) Uani d . 1 1 . .
Cl Cl1 0.79310(12) 0.57100(8) 0.29681(13) 0.0599(4) Uani d . 1 1 . .
Cl Cl2 0.21665(12) 0.38831(7) 0.07826(11) 0.0475(3) Uani d . 1 1 . .
N N1 0.4498(3) 0.45347(19) 0.3604(3) 0.0243(8) Uani d . 1 1 . .
N N2 0.3096(3) 0.3342(2) 0.3638(3) 0.0317(9) Uani d . 1 1 . .
N N3 0.1119(3) 0.4486(2) 0.3195(3) 0.0315(9) Uani d . 1 1 . .
N N4 0.7940(3) 0.2373(2) 0.4680(3) 0.0369(10) Uani d . 1 1 . .
N N5 0.6464(3) 0.1307(2) 0.5127(3) 0.0324(9) Uani d . 1 1 . .
O O1 0.2790(3) 0.56694(18) 0.3491(3) 0.0464(9) Uani d . 1 1 . .
O O2 0.3375(3) 0.69384(17) 0.3819(3) 0.0403(8) Uani d . 1 1 . .
O O3 0.6008(2) 0.35845(17) 0.4019(3) 0.0357(8) Uani d . 1 1 . .
O O4 0.4616(3) 0.24340(16) 0.4152(3) 0.0345(8) Uani d . 1 1 . .
O O5 0.2228(3) 0.4578(2) 0.1424(3) 0.0554(10) Uani d . 1 1 A .
O O6 0.1517(4) 0.3248(2) 0.0975(4) 0.0762(13) Uani d . 1 1 A .
O O7 0.338(3) 0.357(2) 0.123(4) 0.068(5) Uani d P 0.57 1 A 1
O O8 0.190(7) 0.4086(18) -0.022(3) 0.082(12) Uani d P 0.57 1 A 1
O O7' 0.322(5) 0.363(3) 0.081(9) 0.076(13) Uani d P 0.43 1 A 2
O O8' 0.143(7) 0.415(3) -0.028(4) 0.101(13) Uani d P 0.43 1 A 2
C C1 0.3547(4) 0.6219(3) 0.3635(3) 0.0316(10) Uani d . 1 1 . .
C C2 0.4679(4) 0.6027(2) 0.3540(3) 0.0281(10) Uani d . 1 1 . .
C C3 0.5099(3) 0.5233(2) 0.3491(3) 0.0253(9) Uani d . 1 1 . .
C C4 0.6111(4) 0.5162(3) 0.3307(4) 0.0329(11) Uani d . 1 1 . .
H H4 0.6391 0.4649 0.3245 0.039 Uiso calc R 1 1 . .
C C5 0.6689(4) 0.5847(3) 0.3218(4) 0.0373(11) Uani d . 1 1 . .
C C6 0.6330(4) 0.6620(3) 0.3304(4) 0.0405(12) Uani d . 1 1 . .
H H6 0.6746 0.7074 0.3256 0.049 Uiso calc R 1 1 . .
C C7 0.5320(4) 0.6699(3) 0.3468(4) 0.0348(11) Uani d . 1 1 . .
H H7 0.5061 0.7218 0.3531 0.042 Uiso calc R 1 1 . .
C C8 0.4971(4) 0.3808(2) 0.3830(3) 0.0274(10) Uani d . 1 1 . .
C C9 0.4166(4) 0.3140(2) 0.3888(3) 0.0283(10) Uani d . 1 1 . .
C C10 0.2293(4) 0.2683(3) 0.3600(5) 0.0467(14) Uani d . 1 1 . .
H H10A 0.2696 0.2291 0.4144 0.056 Uiso calc R 1 1 . .
H H10B 0.2047 0.2404 0.2939 0.056 Uiso calc R 1 1 . .
C C11 0.1226(4) 0.2997(3) 0.3737(5) 0.0480(13) Uani d . 1 1 . .
H H11A 0.0699 0.2546 0.3659 0.058 Uiso calc R 1 1 . .
H H11B 0.1466 0.3208 0.4435 0.058 Uiso calc R 1 1 . .
C C12 0.0582(4) 0.3660(3) 0.2967(4) 0.0430(12) Uani d . 1 1 . .
H H12A 0.0517 0.3496 0.2286 0.052 Uiso calc R 1 1 . .
H H12B -0.0201 0.3698 0.2937 0.052 Uiso calc R 1 1 . .
C C13 0.0402(4) 0.5036(3) 0.2348(4) 0.0489(14) Uani d . 1 1 . .
H H13A 0.0374 0.4834 0.1700 0.073 Uiso calc R 1 1 . .
H H13B 0.0738 0.5572 0.2472 0.073 Uiso calc R 1 1 . .
H H13C -0.0373 0.5061 0.2322 0.073 Uiso calc R 1 1 . .
C C14 0.1120(5) 0.4791(4) 0.4192(5) 0.0569(15) Uani d . 1 1 . .
H H14A 0.1497 0.5313 0.4353 0.085 Uiso calc R 1 1 . .
H H14B 0.1530 0.4413 0.4738 0.085 Uiso calc R 1 1 . .
H H14C 0.0332 0.4844 0.4126 0.085 Uiso calc R 1 1 . .
C C15 0.8213(5) 0.1484(3) 0.4798(5) 0.0523(14) Uani d . 1 1 . .
H H15A 0.9049 0.1404 0.5088 0.063 Uiso calc R 1 1 . .
H H15B 0.7881 0.1220 0.4125 0.063 Uiso calc R 1 1 . .
C C16 0.7717(4) 0.1115(3) 0.5501(5) 0.0500(14) Uani d . 1 1 . .
H H16A 0.7823 0.0528 0.5524 0.060 Uiso calc R 1 1 . .
H H16B 0.8127 0.1326 0.6199 0.060 Uiso calc R 1 1 . .
C C17 0.7999(6) 0.2666(4) 0.3708(6) 0.077(2) Uani d . 1 1 . .
H H17A 0.7737 0.3221 0.3585 0.115 Uiso calc R 1 1 . .
H H17B 0.7510 0.2332 0.3139 0.115 Uiso calc R 1 1 . .
H H17C 0.8787 0.2634 0.3772 0.115 Uiso calc R 1 1 . .
C C18 0.8777(4) 0.2825(4) 0.5567(5) 0.0631(17) Uani d . 1 1 . .
H H18A 0.9546 0.2755 0.5593 0.095 Uiso calc R 1 1 . .
H H18B 0.8753 0.2622 0.6197 0.095 Uiso calc R 1 1 . .
H H18C 0.8577 0.3393 0.5493 0.095 Uiso calc R 1 1 . .
C C19 0.5771(4) 0.0761(3) 0.4248(4) 0.0449(13) Uani d . 1 1 . .
H H19A 0.6019 0.0830 0.3694 0.067 Uiso calc R 1 1 . .
H H19B 0.4961 0.0897 0.4007 0.067 Uiso calc R 1 1 . .
H H19C 0.5887 0.0205 0.4478 0.067 Uiso calc R 1 1 . .
C C20 0.6059(5) 0.1191(3) 0.5964(4) 0.0523(14) Uani d . 1 1 . .
H H20A 0.6208 0.0640 0.6212 0.078 Uiso calc R 1 1 . .
H H20B 0.5239 0.1298 0.5700 0.078 Uiso calc R 1 1 . .
H H20C 0.6467 0.1559 0.6523 0.078 Uiso calc R 1 1 . .

loop_
_atom_site_aniso_label
_atom_site_aniso_U_11
_atom_site_aniso_U_22
_atom_site_aniso_U_33
_atom_site_aniso_U_12
_atom_site_aniso_U_13
_atom_site_aniso_U_23
Cu1 0.0262(3) 0.0263(3) 0.0462(4) 0.0015(2) 0.0225(3) -0.0014(2)
Cu2 0.0285(3) 0.0249(3) 0.0457(4) 0.0043(2) 0.0227(3) 0.0056(2)
Cl1 0.0542(9) 0.0542(8) 0.1007(12) 0.0039(7) 0.0617(8) 0.0139(8)
Cl2 0.0699(9) 0.0377(7) 0.0526(8) -0.0002(6) 0.0430(7) 0.0007(6)
N1 0.0249(19) 0.0217(18) 0.031(2) 0.0019(15) 0.0163(16) 0.0022(15)
N2 0.027(2) 0.0250(18) 0.050(2) -0.0018(16) 0.0230(18) 0.0045(17)
N3 0.0229(19) 0.038(2) 0.041(2) 0.0017(16) 0.0203(17) -0.0030(17)
N4 0.032(2) 0.034(2) 0.054(3) 0.0090(17) 0.026(2) 0.0059(19)
N5 0.039(2) 0.0243(18) 0.036(2) 0.0013(17) 0.0172(18) 0.0004(16)
O1 0.0350(19) 0.0281(17) 0.087(3) 0.0014(15) 0.0353(18) -0.0093(17)
O2 0.056(2) 0.0250(16) 0.057(2) 0.0041(15) 0.0403(18) -0.0023(15)
O3 0.0270(17) 0.0291(16) 0.059(2) 0.0048(13) 0.0256(15) 0.0134(15)
O4 0.0277(17) 0.0231(16) 0.055(2) 0.0021(13) 0.0191(15) 0.0086(14)
O5 0.081(3) 0.046(2) 0.051(2) 0.0051(19) 0.039(2) -0.0035(17)
O6 0.088(3) 0.060(3) 0.100(4) -0.019(2) 0.058(3) -0.002(2)
O7 0.081(9) 0.068(7) 0.082(15) 0.019(7) 0.061(11) 0.005(10)
O8 0.16(3) 0.049(8) 0.048(14) -0.002(12) 0.056(16) 0.000(7)
O7' 0.074(16) 0.071(12) 0.11(4) -0.003(10) 0.07(2) -0.012(19)
O8' 0.13(3) 0.082(14) 0.055(13) 0.019(15) -0.002(14) 0.016(9)
C1 0.042(3) 0.030(2) 0.032(3) 0.001(2) 0.025(2) 0.000(2)
C2 0.036(3) 0.030(2) 0.026(2) 0.000(2) 0.020(2) -0.0025(18)
C3 0.029(2) 0.026(2) 0.027(2) -0.0018(18) 0.0173(19) 0.0029(18)
C4 0.036(3) 0.030(2) 0.042(3) 0.005(2) 0.025(2) 0.009(2)
C5 0.036(3) 0.043(3) 0.046(3) 0.002(2) 0.030(2) 0.009(2)
C6 0.048(3) 0.035(3) 0.050(3) -0.005(2) 0.033(3) 0.006(2)
C7 0.044(3) 0.025(2) 0.046(3) -0.001(2) 0.028(2) 0.000(2)
C8 0.029(2) 0.028(2) 0.031(2) 0.0000(19) 0.019(2) 0.0015(18)
C9 0.030(2) 0.028(2) 0.036(3) 0.0021(19) 0.022(2) 0.0031(19)
C10 0.035(3) 0.037(3) 0.077(4) -0.007(2) 0.031(3) 0.006(3)
C11 0.036(3) 0.047(3) 0.072(4) -0.006(2) 0.032(3) 0.007(3)
C12 0.024(2) 0.050(3) 0.057(3) -0.004(2) 0.019(2) -0.003(3)
C13 0.033(3) 0.056(3) 0.065(4) 0.012(2) 0.027(3) 0.015(3)
C14 0.056(4) 0.070(4) 0.058(4) 0.004(3) 0.038(3) -0.012(3)
C15 0.043(3) 0.042(3) 0.081(4) 0.009(2) 0.035(3) -0.006(3)
C16 0.039(3) 0.035(3) 0.069(4) 0.009(2) 0.015(3) 0.010(3)
C17 0.066(4) 0.095(5) 0.094(5) 0.017(4) 0.059(4) 0.027(4)
C18 0.036(3) 0.055(3) 0.102(5) -0.003(3) 0.032(3) -0.015(3)
C19 0.049(3) 0.033(3) 0.052(3) -0.008(2) 0.020(3) -0.004(2)
C20 0.080(4) 0.034(3) 0.058(4) 0.001(3) 0.043(3) 0.007(2)

loop_
_atom_type_symbol
_atom_type_description
_atom_type_scat_dispersion_real
_atom_type_scat_dispersion_imag
_atom_type_scat_source
C C 0.0033 0.0016 'International Tables Vol C Tables 4.2.6.8 and 6.1.1.4'
H H 0.0000 0.0000 'International Tables Vol C Tables 4.2.6.8 and 6.1.1.4'
N N 0.0061 0.0033 'International Tables Vol C Tables 4.2.6.8 and 6.1.1.4'
O O 0.0106 0.0060 'International Tables Vol C Tables 4.2.6.8 and 6.1.1.4'
Cu Cu 0.3201 1.2651 'International Tables Vol C Tables 4.2.6.8 and 6.1.1.4'
Cl Cl 0.1484 0.1585 'International Tables Vol C Tables 4.2.6.8 and 6.1.1.4'

loop_
_geom_angle_atom_site_label_1
_geom_angle_atom_site_label_2
_geom_angle_atom_site_label_3
_geom_angle_site_symmetry_1
_geom_angle_site_symmetry_3
_geom_angle
_geom_angle_publ_flag
O1 Cu1 N2 . . 164.01(16) ?
O1 Cu1 N1 . . 91.51(13) ?
N2 Cu1 N1 . . 84.45(13) ?
O1 Cu1 N3 . . 87.77(13) ?
N2 Cu1 N3 . . 95.33(14) ?
N1 Cu1 N3 . . 176.48(14) ?
O1 Cu1 O5 . . 93.01(14) ?
N2 Cu1 O5 . . 102.50(14) ?
N1 Cu1 O5 . . 91.09(14) ?
N3 Cu1 O5 . . 92.39(14) ?
O4 Cu2 O3 . . 84.08(11) ?
O4 Cu2 N5 . . 91.89(13) ?
O3 Cu2 N5 . . 174.85(13) ?
O4 Cu2 N4 . . 162.63(15) ?
O3 Cu2 N4 . . 95.52(13) ?
N5 Cu2 N4 . . 87.36(15) ?
O4 Cu2 O2 . 3_666 95.00(13) ?
O3 Cu2 O2 . 3_666 87.23(12) ?
N5 Cu2 O2 . 3_666 96.35(13) ?
N4 Cu2 O2 . 3_666 102.33(14) ?
O8 Cl2 O7' . . 86(2) ?
O8 Cl2 O6 . . 118(2) ?
O7' Cl2 O6 . . 113(3) ?
O8 Cl2 O5 . . 112.9(13) ?
O7' Cl2 O5 . . 114(3) ?
O6 Cl2 O5 . . 110.6(3) ?
O7' Cl2 O8' . . 109.0(19) ?
O6 Cl2 O8' . . 104(3) ?
O5 Cl2 O8' . . 105(3) ?
O8 Cl2 O7 . . 107.8(17) ?
O6 Cl2 O7 . . 103.5(14) ?
O5 Cl2 O7 . . 102.8(17) ?
O8' Cl2 O7 . . 131(3) ?
C8 N1 C3 . . 123.6(4) ?
C8 N1 Cu1 . . 111.3(3) ?
C3 N1 Cu1 . . 125.0(3) ?
C9 N2 C10 . . 116.6(4) ?
C9 N2 Cu1 . . 112.5(3) ?
C10 N2 Cu1 . . 130.9(3) ?
C13 N3 C12 . . 107.9(4) ?
C13 N3 C14 . . 108.9(4) ?
C12 N3 C14 . . 109.6(4) ?
C13 N3 Cu1 . . 110.2(3) ?
C12 N3 Cu1 . . 113.5(3) ?
C14 N3 Cu1 . . 106.8(3) ?
C18 N4 C17 . . 109.7(5) ?
C18 N4 C15 . . 110.3(4) ?
C17 N4 C15 . . 109.0(4) ?
C18 N4 Cu2 . . 110.8(3) ?
C17 N4 Cu2 . . 111.6(3) ?
C15 N4 Cu2 . . 105.3(3) ?
C20 N5 C16 . . 110.6(4) ?
C20 N5 C19 . . 108.2(4) ?
C16 N5 C19 . . 110.3(4) ?
C20 N5 Cu2 . . 112.6(3) ?
C16 N5 Cu2 . . 105.6(3) ?
C19 N5 Cu2 . . 109.5(3) ?
C1 O1 Cu1 . . 132.6(3) ?
C1 O2 Cu2 . 3_666 128.7(3) ?
C8 O3 Cu2 . . 110.4(3) ?
C9 O4 Cu2 . . 111.3(3) ?
Cl2 O5 Cu1 . . 124.0(2) ?
O2 C1 O1 . . 121.7(4) ?
O2 C1 C2 . . 117.6(4) ?
O1 C1 C2 . . 120.6(4) ?
C7 C2 C3 . . 119.1(4) ?
C7 C2 C1 . . 115.7(4) ?
C3 C2 C1 . . 125.2(4) ?
C4 C3 N1 . . 121.3(4) ?
C4 C3 C2 . . 117.9(4) ?
N1 C3 C2 . . 120.8(4) ?
C5 C4 C3 . . 120.2(4) ?
C5 C4 H4 . . 119.9 ?
C3 C4 H4 . . 119.9 ?
C6 C5 C4 . . 123.0(4) ?
C6 C5 Cl1 . . 119.5(4) ?
C4 C5 Cl1 . . 117.5(4) ?
C5 C6 C7 . . 117.4(4) ?
C5 C6 H6 . . 121.3 ?
C7 C6 H6 . . 121.3 ?
C6 C7 C2 . . 122.3(4) ?
C6 C7 H7 . . 118.8 ?
C2 C7 H7 . . 118.8 ?
O3 C8 N1 . . 129.5(4) ?
O3 C8 C9 . . 115.4(4) ?
N1 C8 C9 . . 115.1(4) ?
O4 C9 N2 . . 127.1(4) ?
O4 C9 C8 . . 116.4(4) ?
N2 C9 C8 . . 116.4(4) ?
N2 C10 C11 . . 112.0(4) ?
N2 C10 H10A . . 109.2 ?
C11 C10 H10A . . 109.2 ?
N2 C10 H10B . . 109.2 ?
C11 C10 H10B . . 109.2 ?
H10A C10 H10B . . 107.9 ?
C12 C11 C10 . . 113.2(4) ?
C12 C11 H11A . . 108.9 ?
C10 C11 H11A . . 108.9 ?
C12 C11 H11B . . 108.9 ?
C10 C11 H11B . . 108.9 ?
H11A C11 H11B . . 107.7 ?
N3 C12 C11 . . 115.8(4) ?
N3 C12 H12A . . 108.3 ?
C11 C12 H12A . . 108.3 ?
N3 C12 H12B . . 108.3 ?
C11 C12 H12B . . 108.3 ?
H12A C12 H12B . . 107.4 ?
N3 C13 H13A . . 109.5 ?
N3 C13 H13B . . 109.5 ?
H13A C13 H13B . . 109.5 ?
N3 C13 H13C . . 109.5 ?
H13A C13 H13C . . 109.5 ?
H13B C13 H13C . . 109.5 ?
N3 C14 H14A . . 109.5 ?
N3 C14 H14B . . 109.5 ?
H14A C14 H14B . . 109.5 ?
N3 C14 H14C . . 109.5 ?
H14A C14 H14C . . 109.5 ?
H14B C14 H14C . . 109.5 ?
N4 C15 C16 . . 109.4(4) ?
N4 C15 H15A . . 109.8 ?
C16 C15 H15A . . 109.8 ?
N4 C15 H15B . . 109.8 ?
C16 C15 H15B . . 109.8 ?
H15A C15 H15B . . 108.3 ?
N5 C16 C15 . . 110.3(4) ?
N5 C16 H16A . . 109.6 ?
C15 C16 H16A . . 109.6 ?
N5 C16 H16B . . 109.6 ?
C15 C16 H16B . . 109.6 ?
H16A C16 H16B . . 108.1 ?
N4 C17 H17A . . 109.5 ?
N4 C17 H17B . . 109.5 ?
H17A C17 H17B . . 109.5 ?
N4 C17 H17C . . 109.5 ?
H17A C17 H17C . . 109.5 ?
H17B C17 H17C . . 109.5 ?
N4 C18 H18A . . 109.5 ?
N4 C18 H18B . . 109.5 ?
H18A C18 H18B . . 109.5 ?
N4 C18 H18C . . 109.5 ?
H18A C18 H18C . . 109.5 ?
H18B C18 H18C . . 109.5 ?
N5 C19 H19A . . 109.5 ?
N5 C19 H19B . . 109.5 ?
H19A C19 H19B . . 109.5 ?
N5 C19 H19C . . 109.5 ?
H19A C19 H19C . . 109.5 ?
H19B C19 H19C . . 109.5 ?
N5 C20 H20A . . 109.5 ?
N5 C20 H20B . . 109.5 ?
H20A C20 H20B . . 109.5 ?
N5 C20 H20C . . 109.5 ?
H20A C20 H20C . . 109.5 ?
H20B C20 H20C . . 109.5 ?

loop_
_geom_bond_atom_site_label_1
_geom_bond_atom_site_label_2
_geom_bond_site_symmetry_2
_geom_bond_distance
_geom_bond_publ_flag
Cu1 O1 . 1.920(3) ?
Cu1 N2 . 1.953(3) ?
Cu1 N1 . 1.986(3) ?
Cu1 N3 . 2.066(3) ?
Cu1 O5 . 2.518(4) ?
Cu2 O4 . 1.944(3) ?
Cu2 O3 . 1.987(3) ?
Cu2 N5 . 2.020(3) ?
Cu2 N4 . 2.039(4) ?
Cu2 O2 3_666 2.281(3) ?
Cl1 C5 . 1.750(5) ?
Cl2 O8 . 1.36(4) ?
Cl2 O7' . 1.37(4) ?
Cl2 O6 . 1.417(4) ?
Cl2 O5 . 1.439(4) ?
Cl2 O8' . 1.47(4) ?
Cl2 O7 . 1.48(3) ?
N1 C8 . 1.313(5) ?
N1 C3 . 1.416(5) ?
N2 C9 . 1.288(5) ?
N2 C10 . 1.467(5) ?
N3 C13 . 1.476(6) ?
N3 C12 . 1.490(6) ?
N3 C14 . 1.492(6) ?
N4 C18 . 1.468(7) ?
N4 C17 . 1.482(7) ?
N4 C15 . 1.493(6) ?
N5 C20 . 1.475(6) ?
N5 C16 . 1.478(6) ?
N5 C19 . 1.490(6) ?
O1 C1 . 1.266(5) ?
O2 C1 . 1.247(5) ?
O2 Cu2 3_666 2.281(3) ?
O3 C8 . 1.275(5) ?
O4 C9 . 1.278(5) ?
C1 C2 . 1.517(6) ?
C2 C7 . 1.394(6) ?
C2 C3 . 1.418(6) ?
C3 C4 . 1.404(6) ?
C4 C5 . 1.373(6) ?
C4 H4 . 0.9300 ?
C5 C6 . 1.368(6) ?
C6 C7 . 1.385(7) ?
C6 H6 . 0.9300 ?
C7 H7 . 0.9300 ?
C8 C9 . 1.516(6) ?
C10 C11 . 1.521(7) ?
C10 H10A . 0.9700 ?
C10 H10B . 0.9700 ?
C11 C12 . 1.519(7) ?
C11 H11A . 0.9700 ?
C11 H11B . 0.9700 ?
C12 H12A . 0.9700 ?
C12 H12B . 0.9700 ?
C13 H13A . 0.9600 ?
C13 H13B . 0.9600 ?
C13 H13C . 0.9600 ?
C14 H14A . 0.9600 ?
C14 H14B . 0.9600 ?
C14 H14C . 0.9600 ?
C15 C16 . 1.497(8) ?
C15 H15A . 0.9700 ?
C15 H15B . 0.9700 ?
C16 H16A . 0.9700 ?
C16 H16B . 0.9700 ?
C17 H17A . 0.9600 ?
C17 H17B . 0.9600 ?
C17 H17C . 0.9600 ?
C18 H18A . 0.9600 ?
C18 H18B . 0.9600 ?
C18 H18C . 0.9600 ?
C19 H19A . 0.9600 ?
C19 H19B . 0.9600 ?
C19 H19C . 0.9600 ?
C20 H20A . 0.9600 ?
C20 H20B . 0.9600 ?
C20 H20C . 0.9600 ?

loop_
_geom_hbond_atom_site_label_D
_geom_hbond_atom_site_label_H
_geom_hbond_atom_site_label_A
_geom_hbond_site_symmetry_A
_geom_hbond_distance_DH
_geom_hbond_distance_HA
_geom_hbond_distance_DA
_geom_hbond_angle_DHA
_geom_hbond_publ_flag
C6 H6 O7 2_655 0.93 2.58 3.26(3) 129 y
C16 H16A O8 2_645 0.97 2.46 3.41(3) 168 y
C20 H20C O2 3_666 0.96 2.54 3.139(6) 121 y
C4 H4 O3 . 0.93 2.21 2.799(5) 120 ?
C7 H7 O2 . 0.93 2.36 2.714(6) 102 ?
C13 H13A O5 . 0.96 2.55 3.158(7) 121 ?
C13 H13B O1 . 0.96 2.39 2.960(6) 118 ?
C14 H14A O1 . 0.96 2.46 3.026(7) 117 ?
C17 H17A O3 . 0.96 2.56 3.103(7) 116 ?
C19 H19B O4 . 0.96 2.58 3.084(6) 113 ?
